data_4037647
loop_
_publ_author_name
'Tabata, Hidetsugu'
'Funaki, Kaoru'
'Tasaka, Tomohiko'
'Oshitari, Tetsuta'
'Takahashi, Hideyo'
'Natsugari, Hideaki'

_publ_section_title
;
 Elucidation of the Active Conformation of Antiproliferative Sulfonamides,
 5<i>N</i>-Arylsulfonyl-1,5-benzodiazepin-2-ones.
;
_journal_name_full 'The Journal of organic chemistry'
_journal_paper_doi 10.1021/acs.joc.9b02833
_journal_year 2019
_chemical_formula_moiety 'C23 H23 N3 O4 S'
_chemical_formula_sum 'C23 H23 N3 O4 S'
_chemical_formula_weight 437.51
_space_group_crystal_system triclinic
_space_group_IT_number 2
_space_group_name_Hall '-P 1'
_space_group_name_H-M_alt 'P -1'
_atom_sites_solution_hydrogens geom
_atom_sites_solution_primary direct
_atom_sites_solution_secondary difmap
_cell_angle_alpha 93.1783(15)
_cell_angle_beta 94.9086(15)
_cell_angle_gamma 105.5473(15)
_cell_formula_units_Z 2
_cell_length_a 6.40981(16)
_cell_length_b 7.8759(2)
_cell_length_c 21.6611(6)
_cell_measurement_reflns_used 4560
_cell_measurement_temperature 173
_cell_measurement_theta_max 67.81
_cell_measurement_theta_min 4.11
_cell_volume 1046.14(5)
_computing_cell_refinement 'RAPID AUTO'
_computing_data_collection 'RAPID AUTO (Rigaku, ????)'
_computing_data_reduction 'RAPID AUTO'
_computing_molecular_graphics 'CrystalStructure 4.2.2'
_computing_publication_material 'CrystalStructure 4.2.2 (Rigaku, 2016)'
_computing_structure_refinement 'SHELXL97 (Sheldrick, 2008)'
_computing_structure_solution 'SIR92 (Altomare, et al., 1994)'
_diffrn_ambient_temperature 173
_diffrn_detector_area_resol_mean 10.000
_diffrn_measured_fraction_theta_full 0.984
_diffrn_measured_fraction_theta_max 0.981
_diffrn_measurement_device_type 'Rigaku R-AXIS RAPID'
_diffrn_measurement_method \w
_diffrn_radiation_type 'Cu K\a'
_diffrn_radiation_wavelength 1.54187
_diffrn_reflns_av_R_equivalents 0.0980
_diffrn_reflns_Laue_measured_fraction_full 0.984
_diffrn_reflns_Laue_measured_fraction_max 0.981
_diffrn_reflns_limit_h_max 7
_diffrn_reflns_limit_h_min -7
_diffrn_reflns_limit_k_max 9
_diffrn_reflns_limit_k_min -9
_diffrn_reflns_limit_l_max 25
_diffrn_reflns_limit_l_min -26
_diffrn_reflns_number 17440
_diffrn_reflns_point_group_measured_fraction_full 0.984
_diffrn_reflns_point_group_measured_fraction_max 0.981
_diffrn_reflns_theta_full 67.687
_diffrn_reflns_theta_max 68.248
_diffrn_reflns_theta_min 4.111
_diffrn_standards_number 0
_exptl_absorpt_coefficient_mu 1.681
_exptl_absorpt_correction_T_max 0.919
_exptl_absorpt_correction_T_min 0.687
_exptl_absorpt_correction_type multi-scan
_exptl_absorpt_process_details 'ABSCOR (Rigaku, 1995)'
_exptl_crystal_colour colorless
_exptl_crystal_density_diffrn 1.389
_exptl_crystal_density_method 'not measured'
_exptl_crystal_description block
_exptl_crystal_F_000 460.00
_exptl_crystal_size_max 0.100
_exptl_crystal_size_mid 0.100
_exptl_crystal_size_min 0.050
_refine_diff_density_max 0.52
_refine_diff_density_min -0.57
_refine_ls_extinction_coef 0.00084(19)
_refine_ls_extinction_method SHELXL
_refine_ls_goodness_of_fit_ref 1.173
_refine_ls_hydrogen_treatment constr
_refine_ls_number_parameters 281
_refine_ls_number_reflns 3784
_refine_ls_number_restraints 0
_refine_ls_R_factor_all 0.1894
_refine_ls_R_factor_gt 0.0846
_refine_ls_shift/su_max 0.000
_refine_ls_structure_factor_coef Fsqd
_refine_ls_weighting_details 'w = 1/[\s^2^(Fo^2^)+3.0000P] where P=(Fo^2^+2Fc^2^)/3'
_refine_ls_weighting_scheme calc
_refine_ls_wR_factor_gt 0.1432
_refine_ls_wR_factor_ref 0.2065
_reflns_Friedel_coverage 0.000
_reflns_number_gt 1510
_reflns_number_total 3784
_reflns_threshold_expression F^2^>2.0\s(F^2^)
_cod_data_source_file jo9b02833_si_002.cif
_cod_data_source_block 170915_HTA14-172-34
_cod_original_cell_volume 1046.13(5)
_cod_database_code 4037647
_shelxl_version_number 2013-4

loop_
_space_group_symop_id
_space_group_symop_operation_xyz
1 +X,+Y,+Z
2 -X,-Y,-Z

loop_
_atom_site_label
_atom_site_type_symbol
_atom_site_fract_x
_atom_site_fract_y
_atom_site_fract_z
_atom_site_U_iso_or_equiv
_atom_site_adp_type
_atom_site_occupancy
_atom_site_site_symmetry_order
_atom_site_calc_flag
_atom_site_refinement_flags_posn
_atom_site_refinement_flags_adp
S1 S 0.0059(3) 0.1079(2) 0.16190(9) 0.0540(5) Uani 1 1 d . .
O1 O -0.2558(8) 0.5475(7) 0.2647(2) 0.0714(16) Uani 1 1 d . .
O2 O 0.2325(6) 0.1385(6) 0.1527(2) 0.0523(12) Uani 1 1 d . .
O3 O -0.1496(7) -0.0544(6) 0.1354(2) 0.0580(13) Uani 1 1 d . .
O4 O 0.0851(7) 0.2554(6) 0.4754(2) 0.0569(13) Uani 1 1 d . .
N1 N 0.0441(8) 0.5893(7) 0.2119(2) 0.0493(15) Uani 1 1 d . .
N2 N -0.0727(8) 0.2724(7) 0.1340(2) 0.0436(13) Uani 1 1 d . .
N3 N -0.1928(9) 0.1469(8) 0.5322(3) 0.0616(17) Uani 1 1 d . .
C1 C -0.1783(11) 0.5336(10) 0.2154(3) 0.0569(19) Uani 1 1 d . .
C2 C -0.3169(11) 0.4577(9) 0.1549(3) 0.0556(19) Uani 1 1 d . .
H1A H -0.2698 0.5375 0.1219 0.067 Uiso 1 1 calc R U
H2B H -0.4707 0.4522 0.1598 0.067 Uiso 1 1 calc R U
C3 C -0.3016(9) 0.2732(9) 0.1346(3) 0.0521(18) Uani 1 1 d . .
H3B H -0.3722 0.1882 0.1637 0.063 Uiso 1 1 calc R U
H4A H -0.3794 0.2353 0.0926 0.063 Uiso 1 1 calc R U
C4 C 0.0825(10) 0.4257(9) 0.1154(3) 0.0468(17) Uani 1 1 d . .
C5 C 0.1653(10) 0.4183(9) 0.0577(3) 0.0495(18) Uani 1 1 d . .
C6 C 0.3070(10) 0.5742(9) 0.0410(3) 0.0519(18) Uani 1 1 d . .
H5 H 0.3642 0.5747 0.0019 0.062 Uiso 1 1 calc R U
C7 C 0.3643(10) 0.7263(9) 0.0803(3) 0.0568(19) Uani 1 1 d . .
H6 H 0.4648 0.8287 0.0686 0.068 Uiso 1 1 calc R U
C8 C 0.2791(10) 0.7335(9) 0.1366(3) 0.0537(18) Uani 1 1 d . .
H7 H 0.3195 0.8399 0.1630 0.064 Uiso 1 1 calc R U
C9 C 0.1332(10) 0.5829(9) 0.1541(3) 0.0476(17) Uani 1 1 d . .
C10 C 0.1853(11) 0.6778(10) 0.2678(3) 0.065(2) Uani 1 1 d . .
H11A H 0.1033 0.7356 0.2942 0.078 Uiso 1 1 calc R U
H12B H 0.3108 0.7668 0.2557 0.078 Uiso 1 1 calc R U
H13C H 0.2361 0.5904 0.2908 0.078 Uiso 1 1 calc R U
C11 C 0.1122(11) 0.2486(9) 0.0161(3) 0.059(2) Uani 1 1 d . .
H8B H 0.2159 0.1814 0.0278 0.071 Uiso 1 1 calc R U
H9C H 0.1221 0.2764 -0.0272 0.071 Uiso 1 1 calc R U
H10A H -0.0358 0.1779 0.0209 0.071 Uiso 1 1 calc R U
C12 C -0.0184(10) 0.1197(9) 0.2420(3) 0.0479(17) Uani 1 1 d . .
C13 C -0.2069(10) 0.0272(9) 0.2647(3) 0.058(2) Uani 1 1 d . .
H14 H -0.3223 -0.0464 0.2368 0.070 Uiso 1 1 calc R U
C14 C -0.2296(11) 0.0404(10) 0.3274(3) 0.062(2) Uani 1 1 d . .
H15 H -0.3618 -0.0213 0.3423 0.074 Uiso 1 1 calc R U
C15 C -0.0594(11) 0.1438(9) 0.3687(3) 0.0538(18) Uani 1 1 d . .
C16 C 0.1316(10) 0.2338(9) 0.3465(3) 0.060(2) Uani 1 1 d . .
H16 H 0.2490 0.3035 0.3747 0.072 Uiso 1 1 calc R U
C17 C 0.1531(11) 0.2230(9) 0.2827(3) 0.0569(19) Uani 1 1 d . .
H17 H 0.2842 0.2858 0.2675 0.068 Uiso 1 1 calc R U
C18 C -0.0893(11) 0.1547(9) 0.4346(3) 0.0548(19) Uani 1 1 d . .
C19 C -0.2530(11) 0.0913(9) 0.4689(3) 0.059(2) Uani 1 1 d . .
H18 H -0.3922 0.0179 0.4525 0.070 Uiso 1 1 calc R U
C20 C 0.0088(12) 0.2431(9) 0.5334(3) 0.0564(19) Uani 1 1 d . .
C21 C 0.1565(11) 0.3326(10) 0.5869(3) 0.062(2) Uani 1 1 d . .
H19 H 0.0989 0.3107 0.6281 0.074 Uiso 1 1 calc R U
C22 C 0.3057(12) 0.5147(10) 0.5828(4) 0.071(2) Uani 1 1 d . .
H20A H 0.3021 0.5672 0.5424 0.085 Uiso 1 1 calc R U
H21B H 0.3318 0.6003 0.6198 0.085 Uiso 1 1 calc R U
C23 C 0.3991(11) 0.3604(9) 0.5872(3) 0.063(2) Uani 1 1 d . .
H22A H 0.4826 0.3509 0.6269 0.075 Uiso 1 1 calc R U
H23B H 0.4530 0.3178 0.5495 0.075 Uiso 1 1 calc R U

loop_
_atom_site_aniso_label
_atom_site_aniso_U_11
_atom_site_aniso_U_22
_atom_site_aniso_U_33
_atom_site_aniso_U_23
_atom_site_aniso_U_13
_atom_site_aniso_U_12
S1 0.0400(10) 0.0542(12) 0.0642(12) 0.0001(9) 0.0052(8) 0.0077(8)
O1 0.059(3) 0.097(4) 0.058(3) -0.007(3) 0.015(3) 0.022(3)
O2 0.022(2) 0.059(3) 0.076(3) 0.006(2) 0.014(2) 0.009(2)
O3 0.045(3) 0.045(3) 0.073(3) -0.008(2) 0.000(2) -0.004(2)
O4 0.051(3) 0.065(3) 0.052(3) 0.003(2) 0.007(2) 0.010(2)
N1 0.032(3) 0.064(4) 0.049(3) -0.004(3) 0.006(3) 0.010(3)
N2 0.034(3) 0.041(3) 0.060(4) 0.010(3) 0.001(2) 0.017(2)
N3 0.051(4) 0.071(4) 0.061(4) 0.004(3) 0.007(3) 0.013(3)
C1 0.047(4) 0.066(5) 0.057(5) 0.005(4) 0.004(4) 0.015(4)
C2 0.049(4) 0.054(5) 0.062(5) -0.004(4) 0.003(4) 0.014(4)
C3 0.023(3) 0.066(5) 0.070(5) 0.008(4) 0.009(3) 0.016(3)
C4 0.032(3) 0.042(4) 0.062(5) 0.006(3) 0.003(3) 0.001(3)
C5 0.038(4) 0.054(5) 0.052(4) -0.001(3) 0.005(3) 0.006(3)
C6 0.037(4) 0.058(5) 0.059(5) 0.011(4) 0.010(3) 0.009(3)
C7 0.037(4) 0.053(5) 0.075(5) 0.010(4) 0.004(4) 0.003(3)
C8 0.043(4) 0.052(4) 0.067(5) -0.003(4) -0.001(4) 0.016(3)
C9 0.039(4) 0.045(4) 0.057(4) 0.004(3) 0.009(3) 0.009(3)
C10 0.058(5) 0.073(5) 0.058(5) -0.022(4) -0.008(4) 0.016(4)
C11 0.053(4) 0.062(5) 0.058(5) -0.005(4) 0.008(4) 0.008(4)
C12 0.037(4) 0.054(4) 0.049(4) -0.002(3) 0.015(3) 0.006(3)
C13 0.036(4) 0.067(5) 0.060(5) 0.005(4) 0.002(3) -0.006(3)
C14 0.038(4) 0.075(5) 0.063(5) 0.006(4) 0.010(4) -0.002(4)
C15 0.042(4) 0.054(5) 0.061(5) 0.007(4) 0.008(3) 0.005(3)
C16 0.036(4) 0.068(5) 0.066(5) 0.001(4) 0.004(3) 0.000(4)
C17 0.043(4) 0.064(5) 0.059(5) 0.007(4) 0.004(3) 0.007(4)
C18 0.045(4) 0.056(5) 0.057(5) 0.003(4) 0.004(3) 0.004(3)
C19 0.044(4) 0.063(5) 0.066(5) 0.012(4) 0.010(4) 0.008(4)
C20 0.051(4) 0.055(5) 0.064(5) 0.005(4) 0.009(4) 0.015(4)
C21 0.052(4) 0.064(5) 0.061(5) -0.004(4) -0.001(4) 0.005(4)
C22 0.066(5) 0.067(6) 0.080(6) -0.004(4) 0.001(4) 0.023(4)
C23 0.051(4) 0.064(5) 0.071(5) 0.001(4) 0.004(4) 0.014(4)

loop_
_atom_type_symbol
_atom_type_description
_atom_type_scat_dispersion_real
_atom_type_scat_dispersion_imag
_atom_type_scat_source
C C 0.0181 0.0091
;
International Tables for Crystallography
(Vol. C, Tables 4.2.6.8 and 6.1.1.4)
;
H H 0.0000 0.0000
;
International Tables for Crystallography
(Vol. C, Table 6.1.1.4)
;
O O 0.0492 0.0322
;
International Tables for Crystallography
(Vol. C, Tables 4.2.6.8 and 6.1.1.4)
;
N N 0.0311 0.0180
;
International Tables for Crystallography
(Vol. C, Tables 4.2.6.8 and 6.1.1.4)
;
S S 0.3331 0.5567
;
International Tables for Crystallography
(Vol. C, Tables 4.2.6.8 and 6.1.1.4)
;

loop_
_geom_angle_atom_site_label_1
_geom_angle_atom_site_label_2
_geom_angle_atom_site_label_3
_geom_angle
O2 S1 O3 119.6(3)
O2 S1 N2 106.8(3)
O3 S1 N2 107.4(3)
O2 S1 C12 108.8(3)
O3 S1 C12 106.5(3)
N2 S1 C12 107.0(3)
C20 O4 C18 104.6(5)
C1 N1 C9 121.4(5)
C1 N1 C10 118.3(6)
C9 N1 C10 119.8(5)
C4 N2 C3 119.2(5)
C4 N2 S1 121.3(4)
C3 N2 S1 119.1(4)
C20 N3 C19 103.4(6)
O1 C1 N1 121.3(6)
O1 C1 C2 122.9(6)
N1 C1 C2 115.8(6)
C1 C2 C3 112.5(6)
C1 C2 H1A 109.1
C3 C2 H1A 109.1
C1 C2 H2B 109.1
C3 C2 H2B 109.1
H1A C2 H2B 107.8
N2 C3 C2 110.5(5)
N2 C3 H3B 109.6
C2 C3 H3B 109.6
N2 C3 H4A 109.6
C2 C3 H4A 109.6
H3B C3 H4A 108.1
C5 C4 C9 121.7(6)
C5 C4 N2 119.9(6)
C9 C4 N2 118.2(6)
C4 C5 C6 117.2(6)
C4 C5 C11 121.8(6)
C6 C5 C11 121.0(6)
C7 C6 C5 120.9(7)
C7 C6 H5 119.5
C5 C6 H5 119.5
C6 C7 C8 121.5(7)
C6 C7 H6 119.2
C8 C7 H6 119.2
C7 C8 C9 119.2(7)
C7 C8 H7 120.4
C9 C8 H7 120.4
C8 C9 C4 119.3(6)
C8 C9 N1 119.6(6)
C4 C9 N1 121.1(6)
N1 C10 H11A 109.5
N1 C10 H12B 109.5
H11A C10 H12B 109.5
N1 C10 H13C 109.5
H11A C10 H13C 109.5
H12B C10 H13C 109.5
C5 C11 H8B 109.5
C5 C11 H9C 109.5
H8B C11 H9C 109.5
C5 C11 H10A 109.5
H8B C11 H10A 109.5
H9C C11 H10A 109.5
C13 C12 C17 119.8(6)
C13 C12 S1 120.4(5)
C17 C12 S1 119.8(5)
C12 C13 C14 120.7(6)
C12 C13 H14 119.6
C14 C13 H14 119.6
C13 C14 C15 120.1(6)
C13 C14 H15 120.0
C15 C14 H15 120.0
C16 C15 C14 119.6(7)
C16 C15 C18 121.8(6)
C14 C15 C18 118.6(6)
C15 C16 C17 120.3(7)
C15 C16 H16 119.9
C17 C16 H16 119.9
C12 C17 C16 119.5(6)
C12 C17 H17 120.3
C16 C17 H17 120.3
C19 C18 O4 106.8(6)
C19 C18 C15 135.5(7)
O4 C18 C15 117.7(6)
C18 C19 N3 111.4(6)
C18 C19 H18 124.3
N3 C19 H18 124.3
N3 C20 O4 113.8(6)
N3 C20 C21 128.1(7)
O4 C20 C21 118.1(6)
C20 C21 C22 120.0(7)
C20 C21 C23 120.6(7)
C22 C21 C23 59.4(4)
C20 C21 H19 115.1
C22 C21 H19 115.1
C23 C21 H19 115.1
C23 C22 C21 60.4(5)
C23 C22 H20A 117.7
C21 C22 H20A 117.7
C23 C22 H21B 117.7
C21 C22 H21B 117.7
H20A C22 H21B 114.9
C22 C23 C21 60.2(5)
C22 C23 H22A 117.8
C21 C23 H22A 117.8
C22 C23 H23B 117.8
C21 C23 H23B 117.8
H22A C23 H23B 114.9

loop_
_geom_bond_atom_site_label_1
_geom_bond_atom_site_label_2
_geom_bond_distance
S1 O2 1.440(4)
S1 O3 1.447(4)
S1 N2 1.638(5)
S1 C12 1.755(6)
O1 C1 1.228(7)
O4 C20 1.385(8)
O4 C18 1.392(7)
N1 C1 1.385(8)
N1 C9 1.424(7)
N1 C10 1.467(7)
N2 C4 1.445(7)
N2 C3 1.470(6)
N3 C20 1.308(8)
N3 C19 1.405(8)
C1 C2 1.515(9)
C2 C3 1.526(8)
C2 H1A 0.9900
C2 H2B 0.9900
C3 H3B 0.9900
C3 H4A 0.9900
C4 C5 1.402(8)
C4 C9 1.402(8)
C5 C6 1.405(8)
C5 C11 1.511(8)
C6 C7 1.376(9)
C6 H5 0.9500
C7 C8 1.382(9)
C7 H6 0.9500
C8 C9 1.393(8)
C8 H7 0.9500
C10 H11A 0.9800
C10 H12B 0.9800
C10 H13C 0.9800
C11 H8B 0.9800
C11 H9C 0.9800
C11 H10A 0.9800
C12 C13 1.379(8)
C12 C17 1.387(8)
C13 C14 1.379(9)
C13 H14 0.9500
C14 C15 1.389(8)
C14 H15 0.9500
C15 C16 1.380(8)
C15 C18 1.458(9)
C16 C17 1.401(9)
C16 H16 0.9500
C17 H17 0.9500
C18 C19 1.341(8)
C19 H18 0.9500
C20 C21 1.449(9)
C21 C22 1.507(9)
C21 C23 1.511(9)
C21 H19 1.0000
C22 C23 1.496(9)
C22 H20A 0.9900
C22 H21B 0.9900
C23 H22A 0.9900
C23 H23B 0.9900

loop_
_geom_torsion_atom_site_label_1
_geom_torsion_atom_site_label_2
_geom_torsion_atom_site_label_3
_geom_torsion_atom_site_label_4
_geom_torsion
O2 S1 N2 C4 -9.6(6)
O3 S1 N2 C4 -139.1(5)
C12 S1 N2 C4 106.8(5)
O2 S1 N2 C3 177.6(5)
O3 S1 N2 C3 48.0(5)
C12 S1 N2 C3 -66.0(5)
C9 N1 C1 O1 -176.2(7)
C10 N1 C1 O1 -4.4(11)
C9 N1 C1 C2 3.1(10)
C10 N1 C1 C2 174.9(6)
O1 C1 C2 C3 -106.9(8)
N1 C1 C2 C3 73.8(8)
C4 N2 C3 C2 -35.7(8)
S1 N2 C3 C2 137.3(5)
C1 C2 C3 N2 -52.2(8)
C3 N2 C4 C5 -107.8(7)
S1 N2 C4 C5 79.4(7)
C3 N2 C4 C9 67.4(8)
S1 N2 C4 C9 -105.4(6)
C9 C4 C5 C6 1.9(10)
N2 C4 C5 C6 176.9(6)
C9 C4 C5 C11 179.6(6)
N2 C4 C5 C11 -5.5(10)
C4 C5 C6 C7 1.1(10)
C11 C5 C6 C7 -176.5(6)
C5 C6 C7 C8 -2.4(10)
C6 C7 C8 C9 0.6(10)
C7 C8 C9 C4 2.4(10)
C7 C8 C9 N1 -179.8(6)
C5 C4 C9 C8 -3.7(10)
N2 C4 C9 C8 -178.8(6)
C5 C4 C9 N1 178.6(6)
N2 C4 C9 N1 3.5(9)
C1 N1 C9 C8 128.4(7)
C10 N1 C9 C8 -43.3(9)
C1 N1 C9 C4 -53.9(9)
C10 N1 C9 C4 134.4(7)
O2 S1 C12 C13 -152.5(6)
O3 S1 C12 C13 -22.3(7)
N2 S1 C12 C13 92.4(6)
O2 S1 C12 C17 27.6(7)
O3 S1 C12 C17 157.8(6)
N2 S1 C12 C17 -87.5(6)
C17 C12 C13 C14 2.0(11)
S1 C12 C13 C14 -177.9(6)
C12 C13 C14 C15 -1.8(12)
C13 C14 C15 C16 0.3(12)
C13 C14 C15 C18 180.0(7)
C14 C15 C16 C17 0.8(11)
C18 C15 C16 C17 -178.8(7)
C13 C12 C17 C16 -0.8(11)
S1 C12 C17 C16 179.1(5)
C15 C16 C17 C12 -0.6(11)
C20 O4 C18 C19 0.2(8)
C20 O4 C18 C15 179.2(6)
C16 C15 C18 C19 176.6(8)
C14 C15 C18 C19 -3.0(14)
C16 C15 C18 O4 -2.0(11)
C14 C15 C18 O4 178.4(6)
O4 C18 C19 N3 0.0(8)
C15 C18 C19 N3 -178.8(8)
C20 N3 C19 C18 -0.1(9)
C19 N3 C20 O4 0.3(8)
C19 N3 C20 C21 -178.7(7)
C18 O4 C20 N3 -0.3(8)
C18 O4 C20 C21 178.8(6)
N3 C20 C21 C22 -140.0(8)
O4 C20 C21 C22 41.0(10)
N3 C20 C21 C23 149.9(8)
O4 C20 C21 C23 -29.0(10)
C20 C21 C22 C23 -110.0(8)
C20 C21 C23 C22 109.0(8)
